data_4346246
loop_
_publ_author_name
'Pal, Shiv'
'Kathewad, Neha'
'Pant, Rakesh'
'Khan, Shabana'

_publ_section_title
;
 Synthesis, Characterization, and Luminescence Studies of Gold(I)
 Complexes with PNP- and PNB-Based Ligand Systems.
;
_journal_issue 21
_journal_name_full 'Inorganic chemistry'
_journal_page_first 10172
_journal_page_last 10183
_journal_paper_doi 10.1021/acs.inorgchem.5b01046
_journal_volume 54
_journal_year 2015
_chemical_formula_moiety '2(C37 H51 Au0.50 B F3 N P Sb0.50) 2(C2 H2 Cl2)'
_chemical_formula_sum 'C74 H102 Au B2 Cl4 F6 N2 P2 Sb'
_chemical_formula_weight 1677.65
_space_group_crystal_system monoclinic
_space_group_IT_number 14
_space_group_name_Hall '-P 2yn'
_space_group_name_H-M_alt 'P 1 21/n 1'
_atom_sites_solution_hydrogens geom
_audit_creation_method SHELXL-2014/6
_cell_angle_alpha 90
_cell_angle_beta 90.479(2)
_cell_angle_gamma 90
_cell_formula_units_Z 2
_cell_length_a 10.9635(12)
_cell_length_b 30.235(3)
_cell_length_c 11.3587(13)
_cell_measurement_reflns_used 9104
_cell_measurement_temperature 296(2)
_cell_measurement_theta_max 34.885
_cell_measurement_theta_min 2.571
_cell_volume 3765.1(7)
_computing_cell_refinement 'APEX2 (Bruker, 2013); SAINT (Bruker,2013)'
_computing_data_collection 'GIS (Bruker)'
_computing_data_reduction 'SAINT (Bruker, 2013); XPREP (Sheldrick,2013)'
_computing_molecular_graphics 'Jmol (Jmol.org, 2013)'
_computing_publication_material 'APEX2 (Bruker, 2013)'
_computing_structure_refinement 'SHELXL-2014/6 (Sheldrick, 2014)'
_diffrn_ambient_temperature 296(2)
_diffrn_measured_fraction_theta_full 0.999
_diffrn_measured_fraction_theta_max 0.999
_diffrn_measurement_device_type 'Bruker SMART X2S benchtop diffractometer'
_diffrn_measurement_method '\w scans'
_diffrn_radiation_type MoK\a
_diffrn_radiation_wavelength 0.71073
_diffrn_reflns_av_R_equivalents 0.0360
_diffrn_reflns_av_unetI/netI 0.0196
_diffrn_reflns_Laue_measured_fraction_full 0.999
_diffrn_reflns_Laue_measured_fraction_max 0.999
_diffrn_reflns_limit_h_max 13
_diffrn_reflns_limit_h_min -13
_diffrn_reflns_limit_k_max 35
_diffrn_reflns_limit_k_min -36
_diffrn_reflns_limit_l_max 13
_diffrn_reflns_limit_l_min -13
_diffrn_reflns_number 55862
_diffrn_reflns_point_group_measured_fraction_full 0.999
_diffrn_reflns_point_group_measured_fraction_max 0.999
_diffrn_reflns_theta_full 25.242
_diffrn_reflns_theta_max 25.249
_diffrn_reflns_theta_min 1.915
_exptl_absorpt_coefficient_mu 2.546
_exptl_absorpt_correction_type multi-scan
_exptl_absorpt_process_details 'Sheldrick, G. M. (2012) SADABS. Bruker AXS Inc., Madison, Wisconsin USA.'
_exptl_crystal_colour colourless
_exptl_crystal_density_diffrn 1.480
_exptl_crystal_description niddle
_exptl_crystal_F_000 1704
_exptl_crystal_size_max 0.1
_exptl_crystal_size_mid 0.1
_exptl_crystal_size_min 0.1
_exptl_transmission_factor_max 0.7469
_exptl_transmission_factor_min 0.6166
_refine_diff_density_max 0.359
_refine_diff_density_min -0.469
_refine_diff_density_rms 0.060
_refine_ls_extinction_method none
_refine_ls_goodness_of_fit_ref 1.189
_refine_ls_hydrogen_treatment constr
_refine_ls_matrix_type full
_refine_ls_number_parameters 422
_refine_ls_number_reflns 6814
_refine_ls_number_restraints 0
_refine_ls_restrained_S_all 1.189
_refine_ls_R_factor_all 0.0245
_refine_ls_R_factor_gt 0.0225
_refine_ls_shift/su_max 0.001
_refine_ls_shift/su_mean 0.000
_refine_ls_structure_factor_coef Fsqd
_refine_ls_weighting_details 'w=1/[\s^2^(Fo^2^)+4.9275P] where P=(Fo^2^+2Fc^2^)/3'
_refine_ls_weighting_scheme calc
_refine_ls_wR_factor_gt 0.0466
_refine_ls_wR_factor_ref 0.0475
_reflns_Friedel_coverage 0.000
_reflns_number_gt 6433
_reflns_number_total 6814
_reflns_threshold_expression 'I > 2\s(I)'
_cod_data_source_file ic5b01046_si_006.cif
_cod_data_source_block 7
_cod_original_sg_symbol_H-M 'P 21/n'
_cod_database_code 4346246
_shelx_space_group_comment
;
The symmetry employed for this shelxl refinement is uniquely defined
by the following loop, which should always be used as a source of
symmetry information in preference to the above space-group names.
They are only intended as comments.
;
_shelxl_version_number 2014/6

loop_
_space_group_symop_operation_xyz
'x, y, z'
'-x+1/2, y+1/2, -z+1/2'
'-x, -y, -z'
'x-1/2, -y-1/2, z-1/2'

loop_
_atom_site_label
_atom_site_type_symbol
_atom_site_fract_x
_atom_site_fract_y
_atom_site_fract_z
_atom_site_U_iso_or_equiv
_atom_site_adp_type
_atom_site_occupancy
_atom_site_site_symmetry_order
_atom_site_calc_flag
_atom_site_refinement_flags_posn
_atom_site_refinement_flags_adp
_atom_site_refinement_flags_occupancy
Au1 Au 0.5000 0.0000 0.0000 0.01058(4) Uani 1 2 d S . P
Sb1 Sb 0.0000 0.0000 0.5000 0.01176(5) Uani 1 2 d S . P
F1 F 0.01475(15) 0.00218(5) 0.33590(13) 0.0287(4) Uani 1 1 d . . .
Cl1 Cl 0.22632(7) 0.16850(2) 0.60549(7) 0.03519(17) Uani 1 1 d . . .
Cl2 Cl -0.04102(7) 0.16712(2) 0.60648(6) 0.03190(16) Uani 1 1 d . . .
P1 P 0.47813(5) 0.07448(2) -0.05002(5) 0.00995(12) Uani 1 1 d . . .
C1 C 0.2673(2) 0.09787(8) 0.3280(2) 0.0204(5) Uani 1 1 d . . .
H63A H 0.3190 0.1212 0.3567 0.031 Uiso 1 1 calc R U .
H63B H 0.2597 0.0755 0.3874 0.031 Uiso 1 1 calc R U .
H63C H 0.1882 0.1096 0.3093 0.031 Uiso 1 1 calc R U .
F2 F 0.16049(13) 0.02008(6) 0.51752(14) 0.0309(4) Uani 1 1 d . . .
F3 F -0.05433(15) 0.05871(5) 0.49896(14) 0.0291(4) Uani 1 1 d . . .
N1 N 0.53093(17) 0.10685(6) 0.06391(16) 0.0100(4) Uani 1 1 d . . .
C2 C 0.3234(2) 0.07758(8) 0.2167(2) 0.0150(5) Uani 1 1 d . . .
H62 H 0.3225 0.1003 0.1553 0.018 Uiso 1 1 calc R U .
C3 C 0.5540(2) 0.07997(7) 0.17034(19) 0.0116(5) Uani 1 1 d . . .
C4 C 0.6753(2) 0.06958(7) 0.2008(2) 0.0127(5) Uani 1 1 d . . .
C5 C 0.6948(2) 0.04088(8) 0.2955(2) 0.0161(5) Uani 1 1 d . . .
H6 H 0.7744 0.0340 0.3179 0.019 Uiso 1 1 calc R U .
C6 C 0.5993(2) 0.02249(8) 0.3567(2) 0.0189(5) Uani 1 1 d . . .
H1 H 0.6145 0.0023 0.4168 0.023 Uiso 1 1 calc R U .
C7 C 0.4809(2) 0.03414(8) 0.3283(2) 0.0170(5) Uani 1 1 d . . .
H2 H 0.4169 0.0220 0.3707 0.020 Uiso 1 1 calc R U .
C8 C 0.4552(2) 0.06388(7) 0.23701(19) 0.0126(5) Uani 1 1 d . . .
C9 C 0.2428(2) 0.03930(8) 0.1743(2) 0.0194(5) Uani 1 1 d . . .
H4 H 0.1631 0.0503 0.1545 0.029 Uiso 1 1 calc R U .
H5 H 0.2362 0.0176 0.2357 0.029 Uiso 1 1 calc R U .
H3 H 0.2785 0.0260 0.1061 0.029 Uiso 1 1 calc R U .
C10 C 0.7867(2) 0.08799(8) 0.1382(2) 0.0164(5) Uani 1 1 d . . .
H10 H 0.7583 0.1074 0.0744 0.020 Uiso 1 1 calc R U .
C11 C 0.8669(2) 0.11553(9) 0.2226(2) 0.0250(6) Uani 1 1 d . . .
H9 H 0.8180 0.1379 0.2593 0.038 Uiso 1 1 calc R U .
H7 H 0.9313 0.1293 0.1791 0.038 Uiso 1 1 calc R U .
H8 H 0.9013 0.0966 0.2819 0.038 Uiso 1 1 calc R U .
C12 C 0.8640(2) 0.05082(9) 0.0839(2) 0.0213(6) Uani 1 1 d . . .
H11 H 0.9269 0.0635 0.0364 0.032 Uiso 1 1 calc R U .
H13 H 0.8128 0.0323 0.0359 0.032 Uiso 1 1 calc R U .
H12 H 0.9004 0.0335 0.1457 0.032 Uiso 1 1 calc R U .
C13 C 0.5523(2) 0.18098(7) -0.0572(2) 0.0125(5) Uani 1 1 d . . .
H24 H 0.5142 0.1620 -0.1169 0.015 Uiso 1 1 calc R U .
C14 C 0.4851(2) 0.22578(8) -0.0609(2) 0.0147(5) Uani 1 1 d . . .
H22 H 0.4005 0.2214 -0.0392 0.018 Uiso 1 1 calc R U .
H23 H 0.5219 0.2457 -0.0040 0.018 Uiso 1 1 calc R U .
C15 C 0.4903(2) 0.24670(8) -0.1834(2) 0.0196(5) Uani 1 1 d . . .
H20 H 0.4497 0.2752 -0.1820 0.024 Uiso 1 1 calc R U .
H21 H 0.4473 0.2280 -0.2392 0.024 Uiso 1 1 calc R U .
C16 C 0.6221(2) 0.25288(8) -0.2236(2) 0.0224(6) Uani 1 1 d . . .
H18 H 0.6222 0.2638 -0.3039 0.027 Uiso 1 1 calc R U .
H19 H 0.6618 0.2748 -0.1741 0.027 Uiso 1 1 calc R U .
C17 C 0.6933(2) 0.20963(9) -0.2174(2) 0.0206(5) Uani 1 1 d . . .
H17 H 0.7779 0.2152 -0.2369 0.025 Uiso 1 1 calc R U .
H16 H 0.6605 0.1891 -0.2752 0.025 Uiso 1 1 calc R U .
C18 C 0.6870(2) 0.18874(8) -0.0952(2) 0.0162(5) Uani 1 1 d . . .
H14 H 0.7271 0.2080 -0.0386 0.019 Uiso 1 1 calc R U .
H15 H 0.7301 0.1607 -0.0956 0.019 Uiso 1 1 calc R U .
C19 C 0.5691(2) 0.17699(8) 0.1894(2) 0.0137(5) Uani 1 1 d . . .
H35 H 0.5942 0.1536 0.2441 0.016 Uiso 1 1 calc R U .
C38 C 0.4428(2) 0.19402(8) 0.2314(2) 0.0159(5) Uani 1 1 d . . .
H33 H 0.4175 0.2189 0.1831 0.019 Uiso 1 1 calc R U .
H34 H 0.3825 0.1707 0.2221 0.019 Uiso 1 1 calc R U .
C20 C 0.4489(2) 0.20828(8) 0.3603(2) 0.0185(5) Uani 1 1 d . . .
H32 H 0.4701 0.1831 0.4091 0.022 Uiso 1 1 calc R U .
H31 H 0.3695 0.2189 0.3846 0.022 Uiso 1 1 calc R U .
C21 C 0.5438(2) 0.24480(8) 0.3775(2) 0.0207(5) Uani 1 1 d . . .
H30 H 0.5168 0.2713 0.3366 0.025 Uiso 1 1 calc R U .
H29 H 0.5508 0.2518 0.4607 0.025 Uiso 1 1 calc R U .
C22 C 0.6681(2) 0.23108(9) 0.3315(2) 0.0208(5) Uani 1 1 d . . .
H27 H 0.7007 0.2076 0.3807 0.025 Uiso 1 1 calc R U .
H28 H 0.7234 0.2561 0.3367 0.025 Uiso 1 1 calc R U .
C23 C 0.6619(2) 0.21506(8) 0.2038(2) 0.0161(5) Uani 1 1 d . . .
H26 H 0.7419 0.2050 0.1799 0.019 Uiso 1 1 calc R U .
H25 H 0.6383 0.2395 0.1530 0.019 Uiso 1 1 calc R U .
C24 C 0.3213(2) 0.09104(8) -0.08123(19) 0.0125(5) Uani 1 1 d . . .
C25 C 0.2471(2) 0.06128(8) -0.1429(2) 0.0167(5) Uani 1 1 d . . .
H40 H 0.2785 0.0343 -0.1676 0.020 Uiso 1 1 calc R U .
C26 C 0.1264(2) 0.07202(9) -0.1672(2) 0.0222(6) Uani 1 1 d . . .
H39 H 0.0772 0.0522 -0.2085 0.027 Uiso 1 1 calc R U .
C27 C 0.0790(2) 0.11206(9) -0.1303(2) 0.0217(6) Uani 1 1 d . . .
H38 H -0.0020 0.1191 -0.1465 0.026 Uiso 1 1 calc R U .
C28 C 0.1522(2) 0.14167(8) -0.0691(2) 0.0194(5) Uani 1 1 d . . .
H37 H 0.1201 0.1685 -0.0439 0.023 Uiso 1 1 calc R U .
C29 C 0.2730(2) 0.13146(8) -0.0455(2) 0.0149(5) Uani 1 1 d . . .
H36 H 0.3222 0.1517 -0.0056 0.018 Uiso 1 1 calc R U .
C30 C 0.5591(2) 0.08510(7) -0.18679(19) 0.0120(5) Uani 1 1 d . . .
C31 C 0.6840(2) 0.07677(8) -0.1904(2) 0.0157(5) Uani 1 1 d . . .
H45 H 0.7256 0.0686 -0.1221 0.019 Uiso 1 1 calc R U .
C32 C 0.7465(2) 0.08070(8) -0.2954(2) 0.0193(5) Uani 1 1 d . . .
H41 H 0.8302 0.0757 -0.2971 0.023 Uiso 1 1 calc R U .
C33 C 0.6846(2) 0.09206(8) -0.3983(2) 0.0202(5) Uani 1 1 d . . .
H42 H 0.7264 0.0942 -0.4689 0.024 Uiso 1 1 calc R U .
C34 C 0.5605(2) 0.10013(9) -0.3949(2) 0.0204(5) Uani 1 1 d . . .
H43 H 0.5190 0.1079 -0.4637 0.024 Uiso 1 1 calc R U .
C35 C 0.4971(2) 0.09676(8) -0.2897(2) 0.0171(5) Uani 1 1 d . . .
H44 H 0.4137 0.1023 -0.2882 0.020 Uiso 1 1 calc R U .
C36 C 0.0940(3) 0.14267(12) 0.5536(3) 0.0461(9) Uani 1 1 d . . .
H46 H 0.0957 0.1118 0.5769 0.055 Uiso 1 1 calc R U .
H47 H 0.0931 0.1437 0.4682 0.055 Uiso 1 1 calc R U .
B1 B 0.5517(2) 0.15442(9) 0.0636(2) 0.0124(5) Uani 1 1 d . . .

loop_
_atom_site_aniso_label
_atom_site_aniso_U_11
_atom_site_aniso_U_22
_atom_site_aniso_U_33
_atom_site_aniso_U_23
_atom_site_aniso_U_13
_atom_site_aniso_U_12
Au1 0.01295(7) 0.00734(7) 0.01144(7) 0.00053(5) -0.00157(4) 0.00015(5)
Sb1 0.01123(11) 0.01309(12) 0.01094(11) 0.00190(8) -0.00100(8) -0.00071(8)
F1 0.0372(9) 0.0371(10) 0.0117(7) 0.0025(6) 0.0013(7) -0.0020(7)
Cl1 0.0340(4) 0.0263(4) 0.0454(4) -0.0022(3) 0.0101(3) 0.0006(3)
Cl2 0.0344(4) 0.0232(4) 0.0383(4) 0.0020(3) 0.0126(3) -0.0004(3)
P1 0.0117(3) 0.0079(3) 0.0103(3) 0.0007(2) -0.0010(2) -0.0001(2)
C1 0.0238(13) 0.0168(13) 0.0210(13) -0.0013(10) 0.0091(11) 0.0000(10)
F2 0.0157(7) 0.0400(10) 0.0368(9) 0.0207(8) -0.0089(7) -0.0118(7)
F3 0.0384(9) 0.0151(8) 0.0338(9) 0.0011(6) 0.0017(7) 0.0077(7)
N1 0.0121(9) 0.0093(10) 0.0086(9) 0.0005(7) -0.0015(7) 0.0004(7)
C2 0.0165(12) 0.0140(12) 0.0146(12) 0.0011(9) 0.0032(9) -0.0015(10)
C3 0.0172(12) 0.0079(11) 0.0097(11) -0.0003(9) -0.0019(9) -0.0002(9)
C4 0.0175(12) 0.0087(12) 0.0120(11) -0.0030(9) -0.0029(9) -0.0011(9)
C5 0.0202(13) 0.0153(13) 0.0127(12) -0.0014(9) -0.0057(10) 0.0025(10)
C6 0.0281(14) 0.0171(13) 0.0114(12) 0.0048(10) -0.0022(10) 0.0011(11)
C7 0.0233(13) 0.0173(13) 0.0104(11) 0.0010(9) 0.0030(10) -0.0039(10)
C8 0.0188(12) 0.0083(11) 0.0106(11) -0.0023(9) 0.0002(9) -0.0016(9)
C9 0.0165(12) 0.0192(14) 0.0227(13) -0.0003(10) 0.0019(10) -0.0037(10)
C10 0.0143(12) 0.0159(13) 0.0191(12) 0.0071(10) -0.0039(10) -0.0012(10)
C11 0.0197(13) 0.0194(14) 0.0358(16) 0.0030(12) -0.0074(12) -0.0042(11)
C12 0.0189(13) 0.0235(14) 0.0216(13) 0.0067(11) 0.0015(10) 0.0032(11)
C13 0.0168(12) 0.0071(11) 0.0136(11) -0.0007(9) -0.0014(9) -0.0012(9)
C14 0.0157(12) 0.0103(12) 0.0179(12) 0.0020(9) -0.0018(9) 0.0004(9)
C15 0.0199(13) 0.0147(13) 0.0242(14) 0.0074(10) -0.0036(10) -0.0004(10)
C16 0.0261(14) 0.0187(14) 0.0223(13) 0.0091(10) 0.0010(11) -0.0034(11)
C17 0.0207(13) 0.0197(14) 0.0216(13) 0.0026(11) 0.0065(10) -0.0040(10)
C18 0.0175(12) 0.0111(12) 0.0201(12) 0.0021(10) 0.0015(10) -0.0009(9)
C19 0.0159(12) 0.0084(12) 0.0168(12) 0.0018(9) -0.0022(9) -0.0005(9)
C38 0.0166(12) 0.0137(13) 0.0173(12) -0.0008(10) -0.0004(9) -0.0040(9)
C20 0.0213(13) 0.0162(13) 0.0180(12) -0.0021(10) 0.0011(10) -0.0023(10)
C21 0.0286(14) 0.0169(13) 0.0166(12) -0.0054(10) -0.0003(11) -0.0029(11)
C22 0.0229(13) 0.0181(14) 0.0211(13) -0.0045(10) -0.0053(10) -0.0045(10)
C23 0.0147(12) 0.0144(13) 0.0191(12) -0.0028(10) -0.0033(9) -0.0029(10)
C24 0.0135(11) 0.0136(12) 0.0104(11) 0.0041(9) -0.0012(9) -0.0006(9)
C25 0.0184(12) 0.0139(13) 0.0178(12) -0.0005(10) -0.0035(10) -0.0020(10)
C26 0.0188(13) 0.0246(15) 0.0232(13) 0.0009(11) -0.0064(11) -0.0069(11)
C27 0.0123(12) 0.0269(15) 0.0259(14) 0.0095(11) -0.0028(10) 0.0021(10)
C28 0.0187(13) 0.0142(13) 0.0255(13) 0.0074(10) 0.0020(10) 0.0031(10)
C29 0.0162(12) 0.0128(12) 0.0157(12) 0.0026(9) -0.0007(9) -0.0015(9)
C30 0.0176(12) 0.0064(11) 0.0120(11) -0.0002(9) 0.0008(9) -0.0005(9)
C31 0.0186(12) 0.0157(13) 0.0128(11) 0.0007(9) -0.0013(9) 0.0016(10)
C32 0.0186(13) 0.0167(13) 0.0227(13) -0.0015(10) 0.0041(10) -0.0010(10)
C33 0.0285(14) 0.0182(14) 0.0141(12) -0.0009(10) 0.0056(10) -0.0026(11)
C34 0.0276(14) 0.0215(14) 0.0121(12) 0.0021(10) -0.0028(10) 0.0000(11)
C35 0.0190(12) 0.0146(13) 0.0175(12) 0.0010(10) -0.0017(10) -0.0001(10)
C36 0.0366(18) 0.045(2) 0.057(2) -0.0280(17) 0.0169(16) -0.0074(15)
B1 0.0064(12) 0.0127(14) 0.0182(13) 0.0004(11) -0.0004(10) -0.0004(10)

loop_
_atom_type_symbol
_atom_type_description
_atom_type_scat_dispersion_real
_atom_type_scat_dispersion_imag
_atom_type_scat_source
C C 0.0033 0.0016 'International Tables Vol C Tables 4.2.6.8 and 6.1.1.4'
H H 0.0000 0.0000 'International Tables Vol C Tables 4.2.6.8 and 6.1.1.4'
N N 0.0061 0.0033 'International Tables Vol C Tables 4.2.6.8 and 6.1.1.4'
B B 0.0013 0.0007 'International Tables Vol C Tables 4.2.6.8 and 6.1.1.4'
F F 0.0171 0.0103 'International Tables Vol C Tables 4.2.6.8 and 6.1.1.4'
P P 0.1023 0.0942 'International Tables Vol C Tables 4.2.6.8 and 6.1.1.4'
Cl Cl 0.1484 0.1585 'International Tables Vol C Tables 4.2.6.8 and 6.1.1.4'
Sb Sb -0.5866 1.5461 'International Tables Vol C Tables 4.2.6.8 and 6.1.1.4'
Au Au -2.0133 8.8022 'International Tables Vol C Tables 4.2.6.8 and 6.1.1.4'

loop_
_geom_angle_atom_site_label_1
_geom_angle_atom_site_label_2
_geom_angle_atom_site_label_3
_geom_angle
_geom_angle_site_symmetry_1
_geom_angle_site_symmetry_3
P1 Au1 P1 180.0 . 3_655
F2 Sb1 F2 180.0 3_556 .
F2 Sb1 F3 90.47(8) 3_556 .
F2 Sb1 F3 89.54(8) . .
F2 Sb1 F3 89.53(8) 3_556 3_556
F2 Sb1 F3 90.46(7) . 3_556
F3 Sb1 F3 180.0 . 3_556
F2 Sb1 F1 90.31(7) 3_556 3_556
F2 Sb1 F1 89.69(7) . 3_556
F3 Sb1 F1 90.55(7) . 3_556
F3 Sb1 F1 89.45(7) 3_556 3_556
F2 Sb1 F1 89.69(7) 3_556 .
F2 Sb1 F1 90.31(7) . .
F3 Sb1 F1 89.45(7) . .
F3 Sb1 F1 90.55(7) 3_556 .
F1 Sb1 F1 180.0 3_556 .
N1 P1 C24 107.53(10) . .
N1 P1 C30 112.20(10) . .
C24 P1 C30 104.53(10) . .
N1 P1 Au1 109.43(7) . .
C24 P1 Au1 114.02(8) . .
C30 P1 Au1 109.11(8) . .
C2 C1 H63A 109.5 . .
C2 C1 H63B 109.5 . .
H63A C1 H63B 109.5 . .
C2 C1 H63C 109.5 . .
H63A C1 H63C 109.5 . .
H63B C1 H63C 109.5 . .
B1 N1 C3 121.33(18) . .
B1 N1 P1 127.73(16) . .
C3 N1 P1 110.94(14) . .
C8 C2 C9 112.8(2) . .
C8 C2 C1 111.8(2) . .
C9 C2 C1 109.05(19) . .
C8 C2 H62 107.7 . .
C9 C2 H62 107.7 . .
C1 C2 H62 107.7 . .
C4 C3 C8 121.2(2) . .
C4 C3 N1 118.66(19) . .
C8 C3 N1 120.1(2) . .
C5 C4 C3 117.8(2) . .
C5 C4 C10 117.9(2) . .
C3 C4 C10 124.3(2) . .
C6 C5 C4 121.8(2) . .
C6 C5 H6 119.1 . .
C4 C5 H6 119.1 . .
C5 C6 C7 119.7(2) . .
C5 C6 H1 120.1 . .
C7 C6 H1 120.1 . .
C6 C7 C8 121.4(2) . .
C6 C7 H2 119.3 . .
C8 C7 H2 119.3 . .
C7 C8 C3 117.9(2) . .
C7 C8 C2 118.2(2) . .
C3 C8 C2 123.9(2) . .
C2 C9 H4 109.5 . .
C2 C9 H5 109.5 . .
H4 C9 H5 109.5 . .
C2 C9 H3 109.5 . .
H4 C9 H3 109.5 . .
H5 C9 H3 109.5 . .
C4 C10 C12 111.5(2) . .
C4 C10 C11 111.2(2) . .
C12 C10 C11 109.3(2) . .
C4 C10 H10 108.2 . .
C12 C10 H10 108.2 . .
C11 C10 H10 108.2 . .
C10 C11 H9 109.5 . .
C10 C11 H7 109.5 . .
H9 C11 H7 109.5 . .
C10 C11 H8 109.5 . .
H9 C11 H8 109.5 . .
H7 C11 H8 109.5 . .
C10 C12 H11 109.5 . .
C10 C12 H13 109.5 . .
H11 C12 H13 109.5 . .
C10 C12 H12 109.5 . .
H11 C12 H12 109.5 . .
H13 C12 H12 109.5 . .
C14 C13 C18 108.30(18) . .
C14 C13 B1 117.48(19) . .
C18 C13 B1 109.00(18) . .
C14 C13 H24 107.2 . .
C18 C13 H24 107.2 . .
B1 C13 H24 107.2 . .
C15 C14 C13 111.5(2) . .
C15 C14 H22 109.3 . .
C13 C14 H22 109.3 . .
C15 C14 H23 109.3 . .
C13 C14 H23 109.3 . .
H22 C14 H23 108.0 . .
C14 C15 C16 111.4(2) . .
C14 C15 H20 109.3 . .
C16 C15 H20 109.3 . .
C14 C15 H21 109.3 . .
C16 C15 H21 109.3 . .
H20 C15 H21 108.0 . .
C17 C16 C15 111.5(2) . .
C17 C16 H18 109.3 . .
C15 C16 H18 109.3 . .
C17 C16 H19 109.3 . .
C15 C16 H19 109.3 . .
H18 C16 H19 108.0 . .
C16 C17 C18 111.7(2) . .
C16 C17 H17 109.3 . .
C18 C17 H17 109.3 . .
C16 C17 H16 109.3 . .
C18 C17 H16 109.3 . .
H17 C17 H16 107.9 . .
C17 C18 C13 111.34(19) . .
C17 C18 H14 109.4 . .
C13 C18 H14 109.4 . .
C17 C18 H15 109.4 . .
C13 C18 H15 109.4 . .
H14 C18 H15 108.0 . .
C23 C19 C38 107.95(19) . .
C23 C19 B1 119.22(19) . .
C38 C19 B1 108.42(18) . .
C23 C19 H35 106.9 . .
C38 C19 H35 106.9 . .
B1 C19 H35 106.9 . .
C20 C38 C19 110.8(2) . .
C20 C38 H33 109.5 . .
C19 C38 H33 109.5 . .
C20 C38 H34 109.5 . .
C19 C38 H34 109.5 . .
H33 C38 H34 108.1 . .
C38 C20 C21 110.6(2) . .
C38 C20 H32 109.5 . .
C21 C20 H32 109.5 . .
C38 C20 H31 109.5 . .
C21 C20 H31 109.5 . .
H32 C20 H31 108.1 . .
C22 C21 C20 111.7(2) . .
C22 C21 H30 109.3 . .
C20 C21 H30 109.3 . .
C22 C21 H29 109.3 . .
C20 C21 H29 109.3 . .
H30 C21 H29 107.9 . .
C21 C22 C23 112.3(2) . .
C21 C22 H27 109.1 . .
C23 C22 H27 109.1 . .
C21 C22 H28 109.1 . .
C23 C22 H28 109.1 . .
H27 C22 H28 107.9 . .
C22 C23 C19 111.1(2) . .
C22 C23 H26 109.4 . .
C19 C23 H26 109.4 . .
C22 C23 H25 109.4 . .
C19 C23 H25 109.4 . .
H26 C23 H25 108.0 . .
C29 C24 C25 119.3(2) . .
C29 C24 P1 122.96(18) . .
C25 C24 P1 117.71(18) . .
C26 C25 C24 120.0(2) . .
C26 C25 H40 120.0 . .
C24 C25 H40 120.0 . .
C27 C26 C25 120.3(2) . .
C27 C26 H39 119.9 . .
C25 C26 H39 119.9 . .
C26 C27 C28 120.0(2) . .
C26 C27 H38 120.0 . .
C28 C27 H38 120.0 . .
C29 C28 C27 120.2(2) . .
C29 C28 H37 119.9 . .
C27 C28 H37 119.9 . .
C28 C29 C24 120.3(2) . .
C28 C29 H36 119.9 . .
C24 C29 H36 119.9 . .
C35 C30 C31 119.6(2) . .
C35 C30 P1 121.47(18) . .
C31 C30 P1 118.57(17) . .
C32 C31 C30 120.2(2) . .
C32 C31 H45 119.9 . .
C30 C31 H45 119.9 . .
C31 C32 C33 120.2(2) . .
C31 C32 H41 119.9 . .
C33 C32 H41 119.9 . .
C34 C33 C32 119.6(2) . .
C34 C33 H42 120.2 . .
C32 C33 H42 120.2 . .
C33 C34 C35 120.6(2) . .
C33 C34 H43 119.7 . .
C35 C34 H43 119.7 . .
C34 C35 C30 119.7(2) . .
C34 C35 H44 120.1 . .
C30 C35 H44 120.1 . .
Cl1 C36 Cl2 113.25(17) . .
Cl1 C36 H46 108.9 . .
Cl2 C36 H46 108.9 . .
Cl1 C36 H47 108.9 . .
Cl2 C36 H47 108.9 . .
H46 C36 H47 107.7 . .
N1 B1 C13 120.2(2) . .
N1 B1 C19 116.0(2) . .
C13 B1 C19 123.8(2) . .

loop_
_geom_bond_atom_site_label_1
_geom_bond_atom_site_label_2
_geom_bond_distance
_geom_bond_site_symmetry_2
Au1 P1 2.3345(6) .
Au1 P1 2.3345(6) 3_655
Sb1 F2 1.8704(14) 3_556
Sb1 F2 1.8704(14) .
Sb1 F3 1.8723(15) .
Sb1 F3 1.8723(15) 3_556
Sb1 F1 1.8735(14) 3_556
Sb1 F1 1.8735(14) .
Cl1 C36 1.746(3) .
Cl2 C36 1.764(3) .
P1 N1 1.7189(19) .
P1 C24 1.823(2) .
P1 C30 1.824(2) .
C1 C2 1.538(3) .
C1 H63A 0.9600 .
C1 H63B 0.9600 .
C1 H63C 0.9600 .
N1 B1 1.456(3) .
N1 C3 1.477(3) .
C2 C8 1.519(3) .
C2 C9 1.532(3) .
C2 H62 0.9800 .
C3 C4 1.406(3) .
C3 C8 1.413(3) .
C4 C5 1.397(3) .
C4 C10 1.524(3) .
C5 C6 1.379(3) .
C5 H6 0.9300 .
C6 C7 1.380(4) .
C6 H1 0.9300 .
C7 C8 1.399(3) .
C7 H2 0.9300 .
C9 H4 0.9600 .
C9 H5 0.9600 .
C9 H3 0.9600 .
C10 C12 1.539(3) .
C10 C11 1.540(3) .
C10 H10 0.9800 .
C11 H9 0.9600 .
C11 H7 0.9600 .
C11 H8 0.9600 .
C12 H11 0.9600 .
C12 H13 0.9600 .
C12 H12 0.9600 .
C13 C14 1.543(3) .
C13 C18 1.560(3) .
C13 B1 1.590(3) .
C13 H24 0.9800 .
C14 C15 1.530(3) .
C14 H22 0.9700 .
C14 H23 0.9700 .
C15 C16 1.530(4) .
C15 H20 0.9700 .
C15 H21 0.9700 .
C16 C17 1.524(4) .
C16 H18 0.9700 .
C16 H19 0.9700 .
C17 C18 1.527(3) .
C17 H17 0.9700 .
C17 H16 0.9700 .
C18 H14 0.9700 .
C18 H15 0.9700 .
C19 C23 1.544(3) .
C19 C38 1.557(3) .
C19 B1 1.594(3) .
C19 H35 0.9800 .
C38 C20 1.527(3) .
C38 H33 0.9700 .
C38 H34 0.9700 .
C20 C21 1.529(3) .
C20 H32 0.9700 .
C20 H31 0.9700 .
C21 C22 1.522(4) .
C21 H30 0.9700 .
C21 H29 0.9700 .
C22 C23 1.530(3) .
C22 H27 0.9700 .
C22 H28 0.9700 .
C23 H26 0.9700 .
C23 H25 0.9700 .
C24 C29 1.393(3) .
C24 C25 1.397(3) .
C25 C26 1.388(4) .
C25 H40 0.9300 .
C26 C27 1.384(4) .
C26 H39 0.9300 .
C27 C28 1.385(4) .
C27 H38 0.9300 .
C28 C29 1.385(3) .
C28 H37 0.9300 .
C29 H36 0.9300 .
C30 C35 1.393(3) .
C30 C31 1.394(3) .
C31 C32 1.386(3) .
C31 H45 0.9300 .
C32 C33 1.389(4) .
C32 H41 0.9300 .
C33 C34 1.384(4) .
C33 H42 0.9300 .
C34 C35 1.391(3) .
C34 H43 0.9300 .
C35 H44 0.9300 .
C36 H46 0.9700 .
C36 H47 0.9700 .

loop_
_geom_hbond_atom_site_label_D
_geom_hbond_atom_site_label_H
_geom_hbond_atom_site_label_A
_geom_hbond_distance_DH
_geom_hbond_distance_HA
_geom_hbond_distance_DA
_geom_hbond_angle_DHA
C36 H46 F3 0.97 2.46 3.075(4) 121.3
C36 H46 F3 0.97 2.46 3.075(4) 121.3
C36 H46 F3 0.97 2.46 3.075(4) 121.3
C36 H46 F3 0.97 2.46 3.075(4) 121.3
C36 H46 F3 0.97 2.46 3.075(4) 121.3
C36 H46 F3 0.97 2.46 3.075(4) 121.3
C36 H46 F3 0.97 2.46 3.075(4) 121.3
C36 H46 F3 0.97 2.46 3.075(4) 121.3
C36 H46 F3 0.97 2.46 3.075(4) 121.3
C36 H46 F3 0.97 2.46 3.075(4) 121.3
C36 H46 F3 0.97 2.46 3.075(4) 121.3
C36 H46 F3 0.97 2.46 3.075(4) 121.3
C36 H46 F3 0.97 2.46 3.075(4) 121.3

loop_
_geom_torsion_atom_site_label_1
_geom_torsion_atom_site_label_2
_geom_torsion_atom_site_label_3
_geom_torsion_atom_site_label_4
_geom_torsion
C24 P1 N1 B1 -65.8(2)
C30 P1 N1 B1 48.6(2)
Au1 P1 N1 B1 169.82(17)
C24 P1 N1 C3 113.68(15)
C30 P1 N1 C3 -131.92(15)
Au1 P1 N1 C3 -10.66(16)
B1 N1 C3 C4 -76.4(3)
P1 N1 C3 C4 104.0(2)
B1 N1 C3 C8 105.8(2)
P1 N1 C3 C8 -73.7(2)
C8 C3 C4 C5 3.3(3)
N1 C3 C4 C5 -174.4(2)
C8 C3 C4 C10 -175.9(2)
N1 C3 C4 C10 6.3(3)
C3 C4 C5 C6 1.1(3)
C10 C4 C5 C6 -179.6(2)
C4 C5 C6 C7 -3.3(4)
C5 C6 C7 C8 1.0(4)
C6 C7 C8 C3 3.3(3)
C6 C7 C8 C2 -175.7(2)
C4 C3 C8 C7 -5.5(3)
N1 C3 C8 C7 172.2(2)
C4 C3 C8 C2 173.4(2)
N1 C3 C8 C2 -8.9(3)
C9 C2 C8 C7 -66.5(3)
C1 C2 C8 C7 56.8(3)
C9 C2 C8 C3 114.6(2)
C1 C2 C8 C3 -122.1(2)
C5 C4 C10 C12 61.0(3)
C3 C4 C10 C12 -119.7(2)
C5 C4 C10 C11 -61.2(3)
C3 C4 C10 C11 118.0(2)
C18 C13 C14 C15 57.7(2)
B1 C13 C14 C15 -178.3(2)
C13 C14 C15 C16 -57.1(3)
C14 C15 C16 C17 54.2(3)
C15 C16 C17 C18 -54.1(3)
C16 C17 C18 C13 56.4(3)
C14 C13 C18 C17 -57.4(3)
B1 C13 C18 C17 173.7(2)
C23 C19 C38 C20 -60.0(2)
B1 C19 C38 C20 169.58(19)
C19 C38 C20 C21 58.8(3)
C38 C20 C21 C22 -54.6(3)
C20 C21 C22 C23 53.2(3)
C21 C22 C23 C19 -55.5(3)
C38 C19 C23 C22 57.8(3)
B1 C19 C23 C22 -178.1(2)
N1 P1 C24 C29 19.1(2)
C30 P1 C24 C29 -100.3(2)
Au1 P1 C24 C29 140.60(17)
N1 P1 C24 C25 -160.31(17)
C30 P1 C24 C25 80.27(19)
Au1 P1 C24 C25 -38.8(2)
C29 C24 C25 C26 -0.4(3)
P1 C24 C25 C26 178.98(19)
C24 C25 C26 C27 -0.2(4)
C25 C26 C27 C28 0.2(4)
C26 C27 C28 C29 0.4(4)
C27 C28 C29 C24 -1.1(4)
C25 C24 C29 C28 1.1(3)
P1 C24 C29 C28 -178.26(18)
N1 P1 C30 C35 -124.71(19)
C24 P1 C30 C35 -8.5(2)
Au1 P1 C30 C35 113.86(19)
N1 P1 C30 C31 62.1(2)
C24 P1 C30 C31 178.29(19)
Au1 P1 C30 C31 -59.4(2)
C35 C30 C31 C32 0.9(4)
P1 C30 C31 C32 174.29(19)
C30 C31 C32 C33 -1.3(4)
C31 C32 C33 C34 1.0(4)
C32 C33 C34 C35 -0.3(4)
C33 C34 C35 C30 -0.1(4)
C31 C30 C35 C34 -0.2(4)
P1 C30 C35 C34 -173.39(19)
C3 N1 B1 C13 167.57(19)
P1 N1 B1 C13 -13.0(3)
C3 N1 B1 C19 -14.1(3)
P1 N1 B1 C19 165.34(16)
C14 C13 B1 N1 137.0(2)
C18 C13 B1 N1 -99.4(2)
C14 C13 B1 C19 -41.2(3)
C18 C13 B1 C19 82.4(3)
C23 C19 B1 N1 142.8(2)
C38 C19 B1 N1 -93.2(2)
C23 C19 B1 C13 -38.9(3)
C38 C19 B1 C13 85.0(3)
